data_7204093
loop_
_publ_author_name
'Rashid, Samina'
'Turner, Scott S.'
'Day, Peter'
'Howard, Judith A. K.'
'Guionneau, Philippe'
'McInnes, Eric J. L.'
'Mabbs, Frank E.'
'Clark, Robin J. H.'
'Firth, Steven'
'Biggs, Tim'

_publ_section_title
;
 New superconducting charge-transfer salts
 (BEDT-TTF)4[A&#x00B7;M(C2O4)3]&#x00B7;C6H5NO2 (A = H3O or NH4, M = Cr
 or Fe, BEDT-TTF = bis(ethylenedithio)tetrathiafulvalene)
;
_journal_issue 9
_journal_name_full 'Journal of Materials Chemistry'
_journal_page_first 2095
_journal_paper_doi 10.1039/b101134k
_journal_volume 11
_journal_year 2001
_chemical_formula_sum 'C26 H20.5 Cr0.5 N O7 S16'
_chemical_formula_weight 997.89
_chemical_name_systematic
; 
? 
;
_space_group_IT_number 15
_symmetry_space_group_name_Hall '-C 2yc'
_symmetry_space_group_name_H-M 'C 1 2/c 1'
_atom_sites_solution_hydrogens geom
_atom_sites_solution_primary direct
_atom_sites_solution_secondary difmap
_audit_creation_method SHELXL-97
_cell_angle_alpha 90.00
_cell_angle_beta 92.7010(10)
_cell_angle_gamma 90.00
_cell_formula_units_Z 8
_cell_length_a 10.3039(2)
_cell_length_b 20.0908(3)
_cell_length_c 35.2508(4)
_cell_measurement_temperature 298(2)
_cell_volume 7289.3(2)
_computing_structure_refinement 'SHELXL-97 (Sheldrick, 1997)'
_computing_structure_solution 'SHELXS-97 (Sheldrick, 1990)'
_diffrn_ambient_temperature 298(2)
_diffrn_measured_fraction_theta_full 1.000
_diffrn_measured_fraction_theta_max 1.000
_diffrn_radiation_monochromator graphite
_diffrn_radiation_source 'fine-focus sealed tube'
_diffrn_radiation_type MoK\a
_diffrn_radiation_wavelength 0.71073
_diffrn_reflns_av_R_equivalents 0.1170
_diffrn_reflns_av_sigmaI/netI 0.1172
_diffrn_reflns_limit_h_max 13
_diffrn_reflns_limit_h_min -13
_diffrn_reflns_limit_k_max 26
_diffrn_reflns_limit_k_min -24
_diffrn_reflns_limit_l_max 45
_diffrn_reflns_limit_l_min -45
_diffrn_reflns_number 34583
_diffrn_reflns_theta_full 27.48
_diffrn_reflns_theta_max 27.48
_diffrn_reflns_theta_min 1.16
_exptl_absorpt_coefficient_mu 1.137
_exptl_crystal_density_diffrn 1.819
_exptl_crystal_density_method 'not measured'
_exptl_crystal_F_000 4060
_exptl_crystal_size_max 0.38
_exptl_crystal_size_mid 0.24
_exptl_crystal_size_min 0.02
_refine_diff_density_max 0.915
_refine_diff_density_min -0.564
_refine_diff_density_rms 0.164
_refine_ls_extinction_method none
_refine_ls_goodness_of_fit_ref 1.061
_refine_ls_hydrogen_treatment mixed
_refine_ls_matrix_type full
_refine_ls_number_parameters 472
_refine_ls_number_reflns 8365
_refine_ls_number_restraints 4
_refine_ls_restrained_S_all 1.061
_refine_ls_R_factor_all 0.1637
_refine_ls_R_factor_gt 0.0646
_refine_ls_shift/su_max 0.000
_refine_ls_shift/su_mean 0.000
_refine_ls_structure_factor_coef Fsqd
_refine_ls_weighting_details 'calc w=1/[\s^2^(Fo^2^)+(0.0642P)^2^+1.3023P] where P=(Fo^2^+2Fc^2^)/3'
_refine_ls_weighting_scheme calc
_refine_ls_wR_factor_gt 0.1265
_refine_ls_wR_factor_ref 0.1719
_reflns_number_gt 4188
_reflns_number_total 8365
_reflns_threshold_expression >2sigma(I)
_cod_data_source_file b101134k.txt
_cod_data_source_block etcrno
_cod_original_formula_sum 'C26 H20.50 Cr0.50 N O7 S16'
_cod_database_code 7204093

loop_
_symmetry_equiv_pos_as_xyz
'x, y, z'
'-x, y, -z+1/2'
'x+1/2, y+1/2, z'
'-x+1/2, y+1/2, -z+1/2'
'-x, -y, -z'
'x, -y, z-1/2'
'-x+1/2, -y+1/2, -z'
'x+1/2, -y+1/2, z-1/2'

loop_
_atom_site_label
_atom_site_type_symbol
_atom_site_fract_x
_atom_site_fract_y
_atom_site_fract_z
_atom_site_U_iso_or_equiv
_atom_site_adp_type
_atom_site_occupancy
_atom_site_symmetry_multiplicity
_atom_site_calc_flag
_atom_site_refinement_flags
_atom_site_disorder_assembly
_atom_site_disorder_group
Cr1 Cr 1.0000 0.42207(6) -0.2500 0.0344(3) Uani 1 2 d S . .
S8 S 1.25685(14) 0.01188(8) 0.04381(4) 0.0380(4) Uani 1 1 d . . .
S7 S 1.38372(14) 0.04290(8) -0.03665(4) 0.0385(4) Uani 1 1 d . . .
S6 S 1.02560(15) 0.08849(8) 0.01930(4) 0.0400(4) Uani 1 1 d . . .
S16 S 0.78063(14) 0.17438(8) -0.04950(4) 0.0376(4) Uani 1 1 d . . .
S5 S 1.15042(15) 0.11844(8) -0.06066(4) 0.0402(4) Uani 1 1 d . . .
S15 S 0.66373(14) 0.14363(8) 0.03115(4) 0.0373(4) Uani 1 1 d . . .
S14 S 0.42295(14) 0.21414(8) 0.00821(5) 0.0392(4) Uani 1 1 d . . .
S13 S 0.54317(15) 0.24575(8) -0.07388(4) 0.0392(4) Uani 1 1 d . . .
S4 S 1.52326(15) 0.07253(8) -0.10624(5) 0.0443(4) Uani 1 1 d . . .
S3 S 0.89134(16) 0.07156(10) 0.08993(5) 0.0572(5) Uani 1 1 d . . .
S12 S 0.58517(15) 0.11061(8) 0.10822(5) 0.0428(4) Uani 1 1 d . . .
S11 S 0.29483(15) 0.19267(8) 0.07953(5) 0.0462(4) Uani 1 1 d . . .
S2 S 1.16976(15) -0.01692(9) 0.12078(5) 0.0468(5) Uani 1 1 d . . .
S10 S 0.91119(16) 0.19290(8) -0.12112(5) 0.0476(5) Uani 1 1 d . . .
S1 S 1.24904(18) 0.15804(9) -0.13502(5) 0.0524(5) Uani 1 1 d . . .
S9 S 0.62258(19) 0.27354(9) -0.15108(5) 0.0548(5) Uani 1 1 d . . .
C20 C 0.4329(5) 0.1802(3) 0.05395(16) 0.0322(13) Uani 1 1 d . . .
C10 C 1.2788(5) 0.1177(3) -0.09179(16) 0.0343(14) Uani 1 1 d . . .
C19 C 0.7745(6) 0.2075(3) -0.09534(16) 0.0330(14) Uani 1 1 d . . .
C9 C 1.1353(5) 0.0202(3) 0.07608(16) 0.0329(14) Uani 1 1 d . . .
C18 C 0.6650(6) 0.2398(3) -0.10675(16) 0.0345(14) Uani 1 1 d . . .
C8 C 1.3852(5) 0.0839(3) -0.08047(16) 0.0319(13) Uani 1 1 d . . .
C17 C 0.5772(5) 0.1884(3) -0.00391(16) 0.0299(13) Uani 1 1 d . . .
C16 C 0.5443(5) 0.1473(3) 0.06439(16) 0.0323(14) Uani 1 1 d . . .
C7 C 1.1778(5) 0.0594(3) 0.00881(16) 0.0311(13) Uani 1 1 d . . .
C6 C 1.0290(5) 0.0548(3) 0.06486(16) 0.0337(14) Uani 1 1 d . . .
C5 C 1.2321(5) 0.0729(3) -0.02517(16) 0.0328(14) Uani 1 1 d . . .
C15 C 0.6283(5) 0.2017(3) -0.03855(16) 0.0329(14) Uani 1 1 d . . .
C14 C 0.7695(7) 0.2618(4) -0.17621(19) 0.063(2) Uani 1 1 d . . .
H14A H 0.7482 0.2643 -0.2033 0.075 Uiso 1 1 calc R . .
H14B H 0.8288 0.2979 -0.1697 0.075 Uiso 1 1 calc R . .
C13 C 0.4305(6) 0.1057(3) 0.12934(18) 0.0433(16) Uani 1 1 d . . .
H13A H 0.3800 0.0706 0.1168 0.052 Uiso 1 1 calc R . .
H13B H 0.4444 0.0933 0.1558 0.052 Uiso 1 1 calc R . .
C4 C 1.0217(8) -0.0064(5) 0.1434(2) 0.093(3) Uani 1 1 d . . .
H4A H 0.9674 -0.0443 0.1364 0.112 Uiso 1 1 calc R . .
H4B H 1.0413 -0.0096 0.1705 0.112 Uiso 1 1 calc R . .
C12 C 0.3522(6) 0.1695(3) 0.12722(17) 0.0443(16) Uani 1 1 d . . .
H12A H 0.4054 0.2054 0.1378 0.053 Uiso 1 1 calc R . .
H12B H 0.2779 0.1647 0.1429 0.053 Uiso 1 1 calc R . .
C3 C 0.9455(8) 0.0506(4) 0.1375(2) 0.079(3) Uani 1 1 d . . .
H3A H 0.9944 0.0882 0.1478 0.095 Uiso 1 1 calc R . .
H3B H 0.8691 0.0459 0.1523 0.095 Uiso 1 1 calc R . .
C2 C 1.3565(8) 0.1162(5) -0.1646(2) 0.102(3) Uani 1 1 d . . .
H2A H 1.3019 0.0919 -0.1829 0.122 Uiso 1 1 calc R . .
H2B H 1.3990 0.1507 -0.1787 0.122 Uiso 1 1 calc R . .
C11 C 0.8378(7) 0.1969(3) -0.1679(2) 0.061(2) Uani 1 1 d . . .
H11A H 0.9043 0.1905 -0.1861 0.073 Uiso 1 1 calc R . .
H11B H 0.7757 0.1608 -0.1711 0.073 Uiso 1 1 calc R . .
C1 C 1.4497(10) 0.0743(5) -0.1529(2) 0.117(4) Uani 1 1 d . . .
H1A H 1.5200 0.0804 -0.1700 0.140 Uiso 1 1 calc R . .
H1B H 1.4157 0.0300 -0.1578 0.140 Uiso 1 1 calc R . .
O1 O 0.8499(4) 0.4329(2) -0.21761(11) 0.0392(10) Uani 1 1 d . . .
O2 O 1.0788(4) 0.3472(2) -0.22031(12) 0.0454(11) Uani 1 1 d . . .
O3 O 1.0964(4) 0.48710(18) -0.21800(11) 0.0373(10) Uani 1 1 d . . .
O4 O 1.2836(4) 0.5433(2) -0.21451(12) 0.0494(12) Uani 1 1 d . . .
O5 O 0.6804(4) 0.5015(2) -0.21148(13) 0.0594(13) Uani 1 1 d . . .
N2 N 1.0000 -0.1014(5) 0.2500 0.059(2) Uani 1 2 d SD . .
C23 C 1.2038(6) 0.5067(3) -0.23106(16) 0.0322(14) Uani 1 1 d . . .
C27 C 0.5000 0.2516(5) -0.2500 0.061(3) Uani 1 2 d S . .
O6 O 1.0885(5) 0.2362(2) -0.21915(15) 0.0655(15) Uani 1 1 d . . .
C22 C 0.7707(6) 0.4790(3) -0.22925(18) 0.0391(15) Uani 1 1 d . . .
C21 C 1.0483(6) 0.2890(3) -0.23271(17) 0.0438(16) Uani 1 1 d . . .
N1 N 0.5000 0.1788(6) -0.2500 0.086(4) Uani 1 2 d S . .
C26 C 0.5981(7) 0.2832(4) -0.2679(2) 0.062(2) Uani 1 1 d . . .
H26A H 0.6631 0.2594 -0.2793 0.075 Uiso 1 1 calc R . .
C25 C 0.5958(8) 0.3521(4) -0.2680(3) 0.087(3) Uani 1 1 d . . .
H25A H 0.6593 0.3754 -0.2804 0.105 Uiso 1 1 calc R . .
C24 C 0.5000 0.3867(6) -0.2500 0.099(5) Uani 1 2 d S . .
H24A H 0.5000 0.4330 -0.2500 0.118 Uiso 1 2 calc SR . .
O30 O 0.6044(8) 0.1502(3) -0.2491(2) 0.129(3) Uani 1 1 d . . .
H124 H 0.944(9) -0.125(6) 0.235(3) 0.04(4) Uiso 0.50 1 d PD . .
H121 H 1.068(11) -0.082(7) 0.239(5) 0.07(5) Uiso 0.50 1 d PD . .
H123 H 1.0000 -0.1464(11) 0.2500 0.18(9) Uiso 1 2 d SD . .
H122 H 0.96(2) -0.070(6) 0.235(5) 0.11(7) Uiso 0.50 1 d PD . .

loop_
_atom_site_aniso_label
_atom_site_aniso_U_11
_atom_site_aniso_U_22
_atom_site_aniso_U_33
_atom_site_aniso_U_23
_atom_site_aniso_U_13
_atom_site_aniso_U_12
Cr1 0.0402(8) 0.0355(8) 0.0277(7) 0.000 0.0051(6) 0.000
S8 0.0331(8) 0.0473(10) 0.0340(9) 0.0084(7) 0.0047(7) 0.0112(7)
S7 0.0346(8) 0.0448(10) 0.0363(9) 0.0048(7) 0.0050(7) 0.0122(7)
S6 0.0344(8) 0.0548(10) 0.0309(9) 0.0073(7) 0.0031(7) 0.0129(8)
S16 0.0332(8) 0.0435(10) 0.0363(9) 0.0064(7) 0.0024(7) 0.0067(7)
S5 0.0352(9) 0.0562(11) 0.0294(9) 0.0065(7) 0.0053(7) 0.0138(8)
S15 0.0320(8) 0.0478(10) 0.0327(9) 0.0094(7) 0.0066(7) 0.0082(7)
S14 0.0314(8) 0.0510(10) 0.0353(9) 0.0036(7) 0.0030(7) 0.0097(8)
S13 0.0365(8) 0.0461(10) 0.0351(9) 0.0067(7) 0.0014(7) 0.0092(8)
S4 0.0373(9) 0.0456(10) 0.0514(11) 0.0002(8) 0.0166(8) 0.0083(8)
S3 0.0406(10) 0.0880(14) 0.0442(11) 0.0224(10) 0.0161(8) 0.0281(10)
S12 0.0385(9) 0.0532(10) 0.0372(9) 0.0132(8) 0.0071(7) 0.0070(8)
S11 0.0347(9) 0.0571(11) 0.0477(10) 0.0042(8) 0.0124(8) 0.0112(8)
S2 0.0330(9) 0.0632(11) 0.0446(10) 0.0257(9) 0.0061(8) 0.0086(8)
S10 0.0464(10) 0.0465(10) 0.0512(11) 0.0037(8) 0.0174(8) 0.0020(8)
S1 0.0604(12) 0.0631(12) 0.0347(10) 0.0138(8) 0.0116(8) 0.0182(10)
S9 0.0675(12) 0.0623(12) 0.0339(10) 0.0098(8) -0.0027(9) 0.0073(10)
C20 0.032(3) 0.034(3) 0.031(3) -0.004(3) 0.007(3) 0.001(3)
C10 0.035(3) 0.043(4) 0.025(3) -0.001(3) 0.006(3) 0.004(3)
C19 0.042(4) 0.025(3) 0.032(3) -0.004(3) 0.007(3) -0.004(3)
C9 0.029(3) 0.036(3) 0.034(3) 0.009(3) 0.005(3) -0.002(3)
C18 0.045(4) 0.031(3) 0.028(3) 0.000(3) 0.004(3) 0.000(3)
C8 0.034(3) 0.030(3) 0.032(3) 0.000(3) 0.007(3) -0.003(3)
C17 0.028(3) 0.029(3) 0.032(3) 0.001(3) 0.001(2) -0.004(3)
C16 0.032(3) 0.030(3) 0.035(3) -0.001(3) 0.007(3) -0.004(3)
C7 0.030(3) 0.033(3) 0.031(3) 0.000(3) 0.000(3) 0.005(3)
C6 0.033(3) 0.042(4) 0.026(3) 0.011(3) 0.002(3) 0.007(3)
C5 0.029(3) 0.042(4) 0.027(3) -0.005(3) 0.002(3) 0.003(3)
C15 0.036(3) 0.031(3) 0.031(3) 0.005(3) -0.001(3) 0.004(3)
C14 0.064(5) 0.094(6) 0.031(4) 0.009(4) 0.001(3) -0.021(5)
C13 0.040(4) 0.048(4) 0.043(4) 0.002(3) 0.013(3) -0.004(3)
C4 0.070(6) 0.159(9) 0.052(5) 0.029(6) 0.023(4) 0.054(6)
C12 0.044(4) 0.051(4) 0.038(4) 0.005(3) 0.013(3) 0.007(3)
C3 0.107(7) 0.082(6) 0.052(5) 0.033(4) 0.034(5) 0.055(5)
C2 0.080(6) 0.177(10) 0.047(5) -0.023(6) 0.003(5) 0.047(7)
C11 0.069(5) 0.063(5) 0.051(5) -0.015(4) 0.017(4) -0.013(4)
C1 0.149(9) 0.169(10) 0.033(5) -0.006(5) 0.023(5) 0.101(8)
O1 0.042(2) 0.047(3) 0.028(2) 0.0031(19) 0.0073(19) -0.005(2)
O2 0.055(3) 0.040(3) 0.041(3) 0.004(2) 0.002(2) 0.006(2)
O3 0.038(2) 0.040(2) 0.035(2) -0.0020(19) 0.0105(19) -0.005(2)
O4 0.040(3) 0.059(3) 0.049(3) -0.005(2) -0.002(2) -0.010(2)
O5 0.047(3) 0.076(3) 0.057(3) -0.006(3) 0.017(2) 0.001(3)
N2 0.056(7) 0.032(6) 0.091(9) 0.000 0.021(7) 0.000
C23 0.037(4) 0.027(3) 0.032(3) 0.007(3) 0.003(3) 0.004(3)
C27 0.086(9) 0.039(7) 0.054(7) 0.000 -0.028(6) 0.000
O6 0.079(4) 0.037(3) 0.081(4) 0.017(3) 0.012(3) 0.010(3)
C22 0.035(4) 0.047(4) 0.037(4) -0.011(3) 0.012(3) -0.012(3)
C21 0.054(4) 0.037(4) 0.042(4) 0.004(3) 0.019(3) 0.006(3)
N1 0.145(12) 0.071(9) 0.042(6) 0.000 -0.008(7) 0.000
C26 0.063(5) 0.060(5) 0.062(5) 0.002(4) -0.024(4) 0.001(4)
C25 0.074(6) 0.061(6) 0.121(8) 0.020(6) -0.054(6) -0.024(5)
C24 0.085(10) 0.046(8) 0.157(15) 0.000 -0.070(10) 0.000
O30 0.197(9) 0.068(5) 0.121(6) 0.008(4) 0.001(6) 0.047(5)

loop_
_atom_type_symbol
_atom_type_description
_atom_type_scat_dispersion_real
_atom_type_scat_dispersion_imag
_atom_type_scat_source
C C 0.0033 0.0016 'International Tables Vol C Tables 4.2.6.8 and 6.1.1.4'
H H 0.0000 0.0000 'International Tables Vol C Tables 4.2.6.8 and 6.1.1.4'
N N 0.0061 0.0033 'International Tables Vol C Tables 4.2.6.8 and 6.1.1.4'
O O 0.0106 0.0060 'International Tables Vol C Tables 4.2.6.8 and 6.1.1.4'
S S 0.1246 0.1234 'International Tables Vol C Tables 4.2.6.8 and 6.1.1.4'
Cr Cr 0.3209 0.6236 'International Tables Vol C Tables 4.2.6.8 and 6.1.1.4'

loop_
_geom_angle_atom_site_label_1
_geom_angle_atom_site_label_2
_geom_angle_atom_site_label_3
_geom_angle
_geom_angle_site_symmetry_1
_geom_angle_site_symmetry_3
_geom_angle_publ_flag
O3 Cr1 O3 96.6(2) . 2_754 ?
O3 Cr1 O1 89.05(16) . . ?
O3 Cr1 O1 82.56(16) 2_754 . ?
O3 Cr1 O1 82.56(16) . 2_754 ?
O3 Cr1 O1 89.05(16) 2_754 2_754 ?
O1 Cr1 O1 167.4(2) . 2_754 ?
O3 Cr1 O2 171.96(18) . 2_754 ?
O3 Cr1 O2 91.03(17) 2_754 2_754 ?
O1 Cr1 O2 94.36(17) . 2_754 ?
O1 Cr1 O2 95.19(17) 2_754 2_754 ?
O3 Cr1 O2 91.03(17) . . ?
O3 Cr1 O2 171.96(18) 2_754 . ?
O1 Cr1 O2 95.19(17) . . ?
O1 Cr1 O2 94.36(16) 2_754 . ?
O2 Cr1 O2 81.4(3) 2_754 . ?
C7 S8 C9 94.8(3) . . ?
C5 S7 C8 95.0(3) . . ?
C7 S6 C6 95.0(3) . . ?
C15 S16 C19 95.3(3) . . ?
C5 S5 C10 95.3(3) . . ?
C17 S15 C16 95.8(3) . . ?
C17 S14 C20 95.5(3) . . ?
C15 S13 C18 94.9(3) . . ?
C8 S4 C1 99.1(4) . . ?
C6 S3 C3 101.8(3) . . ?
C16 S12 C13 102.0(3) . . ?
C20 S11 C12 101.8(3) . . ?
C9 S2 C4 102.2(3) . . ?
C19 S10 C11 99.0(3) . . ?
C10 S1 C2 101.8(4) . . ?
C18 S9 C14 102.0(3) . . ?
C16 C20 S11 129.1(5) . . ?
C16 C20 S14 116.8(4) . . ?
S11 C20 S14 114.1(3) . . ?
C8 C10 S1 127.4(4) . . ?
C8 C10 S5 116.7(4) . . ?
S1 C10 S5 115.8(3) . . ?
C18 C19 S10 127.9(5) . . ?
C18 C19 S16 117.0(4) . . ?
S10 C19 S16 115.1(3) . . ?
C6 C9 S8 117.4(4) . . ?
C6 C9 S2 127.6(4) . . ?
S8 C9 S2 115.0(3) . . ?
C19 C18 S9 128.9(5) . . ?
C19 C18 S13 116.9(4) . . ?
S9 C18 S13 114.2(3) . . ?
C10 C8 S4 126.3(4) . . ?
C10 C8 S7 117.5(4) . . ?
S4 C8 S7 116.1(3) . . ?
C15 C17 S15 121.7(4) . . ?
C15 C17 S14 123.4(4) . . ?
S15 C17 S14 114.9(3) . . ?
C20 C16 S15 117.0(4) . . ?
C20 C16 S12 127.6(4) . . ?
S15 C16 S12 115.4(3) . . ?
C5 C7 S6 122.1(4) . . ?
C5 C7 S8 122.2(4) . . ?
S6 C7 S8 115.7(3) . . ?
C9 C6 S3 128.7(4) . . ?
C9 C6 S6 117.0(4) . . ?
S3 C6 S6 114.4(3) . . ?
C7 C5 S5 122.0(4) . . ?
C7 C5 S7 122.8(4) . . ?
S5 C5 S7 115.2(3) . . ?
C17 C15 S16 121.8(4) . . ?
C17 C15 S13 122.3(4) . . ?
S16 C15 S13 115.9(3) . . ?
C11 C14 S9 114.4(5) . . ?
C12 C13 S12 114.5(4) . . ?
C3 C4 S2 121.4(6) . . ?
C13 C12 S11 114.3(4) . . ?
C4 C3 S3 118.7(6) . . ?
C1 C2 S1 125.7(7) . . ?
C14 C11 S10 113.2(5) . . ?
C2 C1 S4 124.7(6) . . ?
C22 O1 Cr1 113.3(4) . . ?
C21 O2 Cr1 115.1(4) . . ?
C23 O3 Cr1 114.8(4) . . ?
O4 C23 O3 125.7(6) . . ?
O4 C23 C22 120.6(5) . 2_754 ?
O3 C23 C22 113.7(5) . 2_754 ?
C26 C27 C26 124.9(10) . 2_654 ?
C26 C27 N1 117.6(5) . . ?
C26 C27 N1 117.6(5) 2_654 . ?
O5 C22 O1 125.7(6) . . ?
O5 C22 C23 119.6(6) . 2_754 ?
O1 C22 C23 114.7(5) . 2_754 ?
O6 C21 O2 125.7(6) . . ?
O6 C21 C21 120.2(4) . 2_754 ?
O2 C21 C21 114.2(3) . 2_754 ?
O30 N1 O30 123.7(14) 2_654 . ?
O30 N1 C27 118.1(7) 2_654 . ?
O30 N1 C27 118.1(7) . . ?
C27 C26 C25 116.9(9) . . ?
C24 C25 C26 120.9(10) . . ?
C25 C24 C25 119.7(12) 2_654 . ?

loop_
_geom_bond_atom_site_label_1
_geom_bond_atom_site_label_2
_geom_bond_distance
_geom_bond_site_symmetry_2
_geom_bond_publ_flag
Cr1 O3 1.965(4) . ?
Cr1 O3 1.965(4) 2_754 ?
Cr1 O1 1.977(4) . ?
Cr1 O1 1.977(4) 2_754 ?
Cr1 O2 1.984(4) 2_754 ?
Cr1 O2 1.984(4) . ?
S8 C7 1.733(6) . ?
S8 C9 1.739(6) . ?
S7 C5 1.740(5) . ?
S7 C8 1.751(6) . ?
S6 C7 1.730(6) . ?
S6 C6 1.742(5) . ?
S16 C15 1.724(6) . ?
S16 C19 1.746(6) . ?
S5 C5 1.735(6) . ?
S5 C10 1.758(5) . ?
S15 C17 1.741(6) . ?
S15 C16 1.740(6) . ?
S14 C17 1.743(5) . ?
S14 C20 1.749(6) . ?
S13 C15 1.732(6) . ?
S13 C18 1.752(6) . ?
S4 C8 1.739(6) . ?
S4 C1 1.780(9) . ?
S3 C6 1.739(6) . ?
S3 C3 1.790(7) . ?
S12 C16 1.746(6) . ?
S12 C13 1.793(6) . ?
S11 C20 1.738(6) . ?
S11 C12 1.816(6) . ?
S2 C9 1.764(6) . ?
S2 C4 1.767(7) . ?
S10 C19 1.737(6) . ?
S10 C11 1.782(7) . ?
S1 C10 1.741(6) . ?
S1 C2 1.768(8) . ?
S9 C18 1.740(6) . ?
S9 C14 1.805(7) . ?
C20 C16 1.360(8) . ?
C10 C8 1.335(7) . ?
C19 C18 1.346(8) . ?
C9 C6 1.342(7) . ?
C17 C15 1.379(7) . ?
C7 C5 1.373(7) . ?
C14 C11 1.503(9) . ?
C13 C12 1.514(8) . ?
C4 C3 1.399(9) . ?
C2 C1 1.328(10) . ?
O1 C22 1.288(7) . ?
O2 C21 1.283(7) . ?
O3 C23 1.281(6) . ?
O4 C23 1.230(6) . ?
O5 C22 1.232(7) . ?
C23 C22 1.540(8) 2_754 ?
C27 C26 1.371(8) . ?
C27 C26 1.371(8) 2_654 ?
C27 N1 1.462(14) . ?
O6 C21 1.227(7) . ?
C22 C23 1.540(8) 2_754 ?
C21 C21 1.537(13) 2_754 ?
N1 O30 1.219(7) 2_654 ?
N1 O30 1.219(7) . ?
C26 C25 1.385(10) . ?
C25 C24 1.386(10) . ?
C24 C25 1.386(10) 2_654 ?
